data_2009172
loop_
_publ_author_name
'Robinson, Paul D.'
'Hou, Yuqing'
'Meyers, Cal Y.'

_publ_section_title
;
 <i>ap</i>-9-(<i>o</i>-Isopropylphenyl)-9-fluorenyl peroxide
;
_journal_issue 11
_journal_name_full 'Acta Crystallographica Section C'
_journal_page_first IUC9900147
_journal_paper_doi 10.1107/S0108270199098509
_journal_volume 55
_journal_year 1999
_chemical_formula_moiety 'C44 H38 O2'
_chemical_formula_sum 'C44 H38 O2'
_chemical_formula_weight 598.74
_chemical_melting_point .419E-305
_chemical_name_systematic
;
AP-9-(o-isopropylphenyl)-9-fluorenyl Peroxide
;
_space_group_IT_number 14
_symmetry_cell_setting monoclinic
_symmetry_space_group_name_Hall '-P 2ybc'
_symmetry_space_group_name_H-M 'P 1 21/c 1'
_cell_angle_alpha 90.00
_cell_angle_beta 125.43(3)
_cell_angle_gamma 90.00
_cell_formula_units_Z 2
_cell_length_a 8.746(5)
_cell_length_b 23.837(5)
_cell_length_c 9.982(5)
_cell_measurement_reflns_used 25
_cell_measurement_temperature 296
_cell_measurement_theta_max 17.5
_cell_measurement_theta_min 10.9
_cell_volume 1695.7(15)
_computing_cell_refinement 'MSC/AFC Diffractometer Control Software'
_computing_data_collection
;
MSC/AFC Diffractometer Control Software
(Molecular Structure Corporation, 1996)
;
_computing_data_reduction 'PROCESS in TEXSAN  (Molecular Structure Corporation, 1997)'
_computing_publication_material 'TEXSAN, SHELXL97 and PLATON (Spek, 1990)'
_computing_structure_refinement 'LS in TEXSAN and SHELXL97 (Sheldrick, 1997)'
_computing_structure_solution 'SHELXS97 (Sheldrick, 1990)'
_diffrn_ambient_temperature 296
_diffrn_measured_fraction_theta_full 0.998
_diffrn_measured_fraction_theta_max 0.998
_diffrn_measurement_device_type 'Rigaku AFC-5S'
_diffrn_measurement_method \w
_diffrn_radiation_monochromator graphite
_diffrn_radiation_source 'X-ray tube'
_diffrn_radiation_type 'Mo K\a'
_diffrn_radiation_wavelength 0.71069
_diffrn_reflns_av_R_equivalents 0.045
_diffrn_reflns_av_sigmaI/netI 0.080
_diffrn_reflns_limit_h_max 8
_diffrn_reflns_limit_h_min -10
_diffrn_reflns_limit_k_max 28
_diffrn_reflns_limit_k_min 0
_diffrn_reflns_limit_l_max 11
_diffrn_reflns_limit_l_min 0
_diffrn_reflns_number 3214
_diffrn_reflns_theta_full 25.02
_diffrn_reflns_theta_max 25.02
_diffrn_reflns_theta_min 2.62
_diffrn_standards_decay_% 0.0
_diffrn_standards_interval_count 150
_diffrn_standards_number 3
_exptl_absorpt_coefficient_mu 0.070
_exptl_absorpt_correction_type none
_exptl_crystal_colour colorless
_exptl_crystal_density_diffrn 1.173
_exptl_crystal_density_method 'not measured'
_exptl_crystal_description prism
_exptl_crystal_F_000 636
_exptl_crystal_size_max 0.51
_exptl_crystal_size_mid 0.35
_exptl_crystal_size_min 0.13
_refine_diff_density_max 0.156
_refine_diff_density_min -0.174
_refine_ls_extinction_method none
_refine_ls_goodness_of_fit_ref 1.010
_refine_ls_hydrogen_treatment constr
_refine_ls_matrix_type full
_refine_ls_number_parameters 210
_refine_ls_number_reflns 2981
_refine_ls_number_restraints 0
_refine_ls_restrained_S_all 1.010
_refine_ls_R_factor_all 0.137
_refine_ls_R_factor_gt 0.040
_refine_ls_shift/su_max <0.001
_refine_ls_structure_factor_coef Fsqd
_refine_ls_weighting_details 'w = 1/[\s^2^(Fo^2^)+(0.0409P)^2^+0.1767P] where P = (Fo^2^+2Fc^2^)/3'
_refine_ls_weighting_scheme calc
_refine_ls_wR_factor_ref 0.121
_reflns_number_gt 1431
_reflns_number_total 2981
_reflns_threshold_expression I>2\s(I)
_cod_data_source_file qb0107.cif
_cod_data_source_block default
_cod_original_cell_volume 1695.8(12)
_cod_original_sg_symbol_H-M 'P 21/c'
_cod_database_code 2009172

loop_
_symmetry_equiv_pos_as_xyz
'x, y, z'
'-x, y+1/2, -z+1/2'
'-x, -y, -z'
'x, -y-1/2, z-1/2'

loop_
_atom_site_label
_atom_site_fract_x
_atom_site_fract_y
_atom_site_fract_z
_atom_site_U_iso_or_equiv
_atom_site_adp_type
_atom_site_calc_flag
_atom_site_refinement_flags
_atom_site_occupancy
_atom_site_disorder_assembly
_atom_site_disorder_group
_atom_site_type_symbol
O1 .4808(2) .48080(6) .04794(18) .0407(4) Uani d . 1 . . O
C1 .5835(3) .41845(10) -.1805(3) .0524(7) Uani d . 1 . . C
C2 .7210(4) .38708(13) -.1760(4) .0708(9) Uani d . 1 . . C
C3 .8035(4) .34127(13) -.0718(4) .0755(10) Uani d . 1 . . C
C4 .7504(4) .32571(11) .0280(4) .0626(8) Uani d . 1 . . C
C4a .6150(3) .35655(9) .0252(3) .0425(6) Uani d . 1 . . C
C4b .5291(3) .34826(9) .1141(3) .0441(6) Uani d . 1 . . C
C5 .5536(4) .30636(11) .2213(3) .0603(8) Uani d . 1 . . C
C6 .4501(5) .30933(14) .2856(4) .0764(9) Uani d . 1 . . C
C7 .3257(5) .35236(14) .2445(4) .0747(9) Uani d . 1 . . C
C8 .2976(4) .39389(11) .1347(3) .0556(7) Uani d . 1 . . C
C8a .4001(3) .39105(9) .0707(3) .0384(6) Uani d . 1 . . C
C9 .3939(3) .43097(8) -.0528(3) .0350(5) Uani d . 1 . . C
C9a .5331(3) .40317(9) -.0776(3) .0391(6) Uani d . 1 . . C
C1' .1938(3) .44279(9) -.2026(3) .0382(6) Uani d . 1 . . C
C2' .0859(3) .40237(10) -.3258(3) .0426(6) Uani d . 1 . . C
C3' -.0979(4) .41638(12) -.4546(3) .0604(8) Uani d . 1 . . C
C4' -.1756(4) .46749(13) -.4620(4) .0687(9) Uani d . 1 . . C
C5' -.0733(4) .50585(12) -.3397(4) .0647(8) Uani d . 1 . . C
C6' .1112(3) .49384(10) -.2108(3) .0517(7) Uani d . 1 . . C
C7' .1540(3) .34338(10) -.3248(3) .0476(6) Uani d . 1 . . C
C8' .0440(4) .29980(11) -.3019(4) .0840(10) Uani d . 1 . . C
C9' .1468(5) .33134(14) -.4778(4) .0979(12) Uani d . 1 . . C
H1 .5272 .4489 -.2510 .063 Uiso calc R 1 . . H
H2 .7577 .3969 -.2436 .085 Uiso calc R 1 . . H
H3 .8957 .3209 -.0695 .091 Uiso calc R 1 . . H
H4 .8050 .2947 .0968 .075 Uiso calc R 1 . . H
H5 .6373 .2771 .2492 .072 Uiso calc R 1 . . H
H6 .4650 .2817 .3581 .092 Uiso calc R 1 . . H
H7 .2592 .3537 .2908 .090 Uiso calc R 1 . . H
H8 .2121 .4227 .1055 .067 Uiso calc R 1 . . H
H3' -.1700 .3904 -.5378 .073 Uiso calc R 1 . . H
H4' -.2976 .4759 -.5502 .082 Uiso calc R 1 . . H
H5' -.1268 .5399 -.3425 .078 Uiso calc R 1 . . H
H6' .1807 .5204 -.1286 .062 Uiso calc R 1 . . H
H7' .2854 .3407 -.2299 .057 Uiso calc R 1 . . H
H8'A -.0871 .3031 -.3892 .126 Uiso calc R 1 . . H
H8'B .0625 .3058 -.1983 .126 Uiso calc R 1 . . H
H8'C .0870 .2629 -.3036 .126 Uiso calc R 1 . . H
H9'A .1929 .2942 -.4711 .147 Uiso calc R 1 . . H
H9'B .2234 .3581 -.4857 .147 Uiso calc R 1 . . H
H9'C .0196 .3342 -.5733 .147 Uiso calc R 1 . . H

loop_
_atom_site_aniso_label
_atom_site_aniso_U_11
_atom_site_aniso_U_22
_atom_site_aniso_U_33
_atom_site_aniso_U_12
_atom_site_aniso_U_13
_atom_site_aniso_U_23
O1 .0483(9) .0283(8) .0501(10) -.0053(7) .0311(8) -.0008(7)
C1 .0587(17) .0400(14) .0662(19) -.0026(12) .0407(16) -.0038(13)
C2 .075(2) .069(2) .099(3) -.0072(17) .068(2) -.0157(19)
C3 .0606(19) .069(2) .107(3) .0099(16) .054(2) -.0138(19)
C4 .0517(17) .0466(16) .080(2) .0086(13) .0329(17) -.0055(15)
C4a .0338(13) .0306(13) .0497(15) -.0005(11) .0165(12) -.0067(12)
C4b .0414(14) .0324(13) .0429(15) -.0056(11) .0155(13) .0004(12)
C5 .0554(18) .0413(15) .0554(18) -.0017(13) .0156(15) .0127(14)
C6 .081(2) .070(2) .062(2) -.0115(18) .0325(19) .0227(17)
C7 .081(2) .082(2) .072(2) -.0099(19) .0504(19) .0133(19)
C8 .0601(17) .0528(17) .0608(18) -.0021(14) .0389(16) .0050(15)
C8a .0384(13) .0321(12) .0371(14) -.0077(11) .0175(12) -.0024(11)
C9 .0386(13) .0223(12) .0437(14) -.0017(10) .0236(12) -.0027(10)
C9a .0361(13) .0305(12) .0493(15) -.0044(10) .0239(12) -.0061(12)
C1' .0396(13) .0314(12) .0448(14) .0008(10) .0251(12) .0057(11)
C2' .0413(14) .0427(14) .0415(15) -.0038(11) .0228(13) .0055(12)
C3' .0482(16) .0619(18) .0465(17) -.0034(14) .0133(14) .0072(14)
C4' .0436(17) .068(2) .065(2) .0093(15) .0148(16) .0245(17)
C5' .0507(17) .0465(16) .087(2) .0132(14) .0344(17) .0187(16)
C6' .0473(15) .0351(14) .0698(19) .0033(12) .0322(15) .0046(13)
C7' .0464(15) .0429(14) .0442(16) -.0095(12) .0209(13) -.0089(12)
C8' .081(2) .0432(17) .128(3) -.0078(16) .061(2) .0033(19)
C9' .132(3) .095(3) .074(2) .013(2) .064(2) -.014(2)

loop_
_atom_type_symbol
_atom_type_description
_atom_type_scat_dispersion_real
_atom_type_scat_dispersion_imag
_atom_type_scat_source
C C 0.0033 0.0016 'International Tables Vol C Tables 4.2.6.8 and 6.1.1.4'
H H 0.0000 0.0000 'International Tables Vol C Tables 4.2.6.8 and 6.1.1.4'
O O 0.0106 0.0060 'International Tables Vol C Tables 4.2.6.8 and 6.1.1.4'

loop_
_geom_angle_atom_site_label_1
_geom_angle_atom_site_label_2
_geom_angle_atom_site_label_3
_geom_angle_site_symmetry_3
_geom_angle
_geom_angle_publ_flag
C9 O1 O1 3_665 106.18(17) no
C9a C1 C2 . 118.4(3) no
C6' C1' C2' . 119.0(2) no
C6' C1' C9 . 118.6(2) no
C2' C1' C9 . 122.3(2) no
C3 C2 C1 . 120.7(3) no
C3' C2' C1' . 118.1(2) no
C3' C2' C7' . 117.6(2) no
C1' C2' C7' . 124.3(2) no
C4' C3' C2' . 122.0(3) no
C4 C3 C2 . 120.6(3) no
C3 C4 C4a . 119.3(3) no
C5' C4' C3' . 119.9(3) no
C4 C4a C9a . 120.5(2) no
C4 C4a C4b . 130.4(2) no
C9a C4a C4b . 109.09(19) no
C5 C4b C8a . 120.2(3) no
C5 C4b C4a . 131.2(2) no
C8a C4b C4a . 108.6(2) no
C4' C5' C6' . 119.8(3) no
C6 C5 C4b . 118.2(3) no
C7 C6 C5 . 121.2(3) no
C5' C6' C1' . 121.2(3) no
C6 C7 C8 . 121.0(3) no
C9' C7' C8' . 111.2(2) no
C9' C7' C2' . 112.3(2) no
C8' C7' C2' . 110.7(2) no
C8a C8 C7 . 117.9(3) no
C8 C8a C4b . 121.5(2) no
C8 C8a C9 . 128.0(2) no
C4b C8a C9 . 110.4(2) no
O1 C9 C9a . 108.68(17) no
O1 C9 C1' . 111.63(16) no
C9a C9 C1' . 119.27(19) no
O1 C9 C8a . 100.97(17) no
C9a C9 C8a . 101.61(18) no
C1' C9 C8a . 112.76(18) no
C1 C9a C4a . 120.5(2) no
C1 C9a C9 . 129.4(2) no
C4a C9a C9 . 110.1(2) no
C3 C2 H2 . 119.7 no
C1 C2 H2 . 119.7 no
C9a C1 H1 . 120.8 no
C2 C1 H1 . 120.8 no
C4 C3 H3 . 119.7 no
C2 C3 H3 . 119.7 no
C4' C3' H3' . 119.0 no
C2' C3' H3' . 119.0 no
C3 C4 H4 . 120.4 no
C4' C5' H5' . 120.1 no
C6' C5' H5' . 120.1 no
C4a C4 H4 . 120.4 no
C6 C5 H5 . 120.9 no
C4b C5 H5 . 120.9 no
C6 C7 H7 . 119.5 no
C8 C7 H7 . 119.5 no
C7 C6 H6 . 119.4 no
C5 C6 H6 . 119.4 no
C5' C4' H4' . 120.0 no
C3' C4' H4' . 120.0 no
C5' C6' H6' . 119.4 no
C1' C6' H6' . 119.4 no
C9' C7' H7' . 107.5 no
C8' C7' H7' . 107.5 no
C2' C7' H7' . 107.5 no
C8a C8 H8 . 121.0 no
C7 C8 H8 . 121.0 no
C7' C8' H8'A . 109.5 no
C7' C8' H8'B . 109.5 no
H8'A C8' H8'B . 109.5 no
C7' C8' H8'C . 109.5 no
H8'A C8' H8'C . 109.5 no
H8'B C8' H8'C . 109.5 no
C7' C9' H9'A . 109.5 no
C7' C9' H9'B . 109.5 no
H9'A C9' H9'B . 109.5 no
C7' C9' H9'C . 109.5 no
H9'A C9' H9'C . 109.5 no
H9'B C9' H9'C . 109.5 no

loop_
_geom_bond_atom_site_label_1
_geom_bond_atom_site_label_2
_geom_bond_site_symmetry_2
_geom_bond_distance
_geom_bond_publ_flag
O1 C9 . 1.454(2) no
O1 O1 3_665 1.496(3) no
C1 C9a . 1.381(3) no
C1 C2 . 1.395(4) no
C1' C6' . 1.393(3) no
C1' C2' . 1.409(3) no
C1' C9 . 1.531(3) no
C2 C3 . 1.388(4) no
C2' C3' . 1.398(3) no
C2' C7' . 1.524(3) no
C3' C4' . 1.376(4) no
C3 C4 . 1.372(4) no
C4 C4a . 1.381(3) no
C4' C5' . 1.364(4) no
C4a C9a . 1.396(3) no
C4a C4b . 1.470(3) no
C4b C5 . 1.387(3) no
C4b C8a . 1.391(3) no
C5' C6' . 1.391(4) no
C5 C6 . 1.381(4) no
C6 C7 . 1.373(4) no
C7 C8 . 1.389(4) no
C7' C9' . 1.520(4) no
C7' C8' . 1.521(3) no
C8 C8a . 1.371(3) no
C8a C9 . 1.533(3) no
C9 C9a . 1.527(3) no
C1 H1 . .9300 no
C2 H2 . .9300 no
C3' H3' . .9300 no
C3 H3 . .9300 no
C4 H4 . .9300 no
C4' H4' . .9300 no
C5' H5' . .9300 no
C5 H5 . .9300 no
C6 H6 . .9300 no
C7 H7 . .9300 no
C6' H6' . .9300 no
C7' H7' . .9800 no
C8 H8 . .9300 no
C8' H8'A . .9600 no
C8' H8'B . .9600 no
C8' H8'C . .9600 no
C9' H9'A . .9600 no
C9' H9'B . .9600 no
C9' H9'C . .9600 no

loop_
_geom_torsion_atom_site_label_1
_geom_torsion_atom_site_label_2
_geom_torsion_atom_site_label_3
_geom_torsion_atom_site_label_4
_geom_torsion_site_symmetry_1
_geom_torsion
_geom_torsion_publ_flag
C9a C1 C2 C3 . 0.6(4) no
C6' C1' C2' C3' . 2.3(3) no
C9 C1' C2' C3' . 177.6(2) no
C6' C1' C2' C7' . -175.2(2) no
C9 C1' C2' C7' . 0.0(3) no
C1' C2' C3' C4' . -1.2(4) no
C7' C2' C3' C4' . 176.6(2) no
C1 C2 C3 C4 . 0.5(5) no
C2 C3 C4 C4a . -0.7(4) no
C2' C3' C4' C5' . -1.1(4) no
C3 C4 C4a C9a . -0.2(4) no
C3 C4 C4a C4b . 177.9(3) no
C4 C4a C4b C5 . -2.6(4) no
C9a C4a C4b C5 . 175.6(2) no
C4 C4a C4b C8a . 179.5(2) no
C9a C4a C4b C8a . -2.3(3) no
C3' C4' C5' C6' . 2.1(4) no
C8a C4b C5 C6 . -1.5(4) no
C4a C4b C5 C6 . -179.2(2) no
C4b C5 C6 C7 . 0.3(4) no
C4' C5' C6' C1' . -0.9(4) no
C2' C1' C6' C5' . -1.4(4) no
C9 C1' C6' C5' . -176.8(2) no
C5 C6 C7 C8 . 1.0(5) no
C3' C2' C7' C9' . 60.0(3) no
C1' C2' C7' C9' . -122.4(3) no
C3' C2' C7' C8' . -64.8(3) no
C1' C2' C7' C8' . 112.7(3) no
C6 C7 C8 C8a . -1.0(4) no
C7 C8 C8a C4b . -0.3(4) no
C7 C8 C8a C9 . 179.4(2) no
C5 C4b C8a C8 . 1.6(4) no
C4a C4b C8a C8 . 179.8(2) no
C5 C4b C8a C9 . -178.1(2) no
C4a C4b C8a C9 . 0.0(2) no
O1 O1 C9 C9a 3_665 62.3(2) no
O1 O1 C9 C1' 3_665 -71.3(2) no
O1 O1 C9 C8a 3_665 168.70(17) no
C6' C1' C9 O1 . -10.0(3) no
C2' C1' C9 O1 . 174.74(19) no
C6' C1' C9 C9a . -138.1(2) no
C2' C1' C9 C9a . 46.6(3) no
C6' C1' C9 C8a . 102.8(2) no
C2' C1' C9 C8a . -72.4(3) no
C8 C8a C9 O1 . 70.4(3) no
C4b C8a C9 O1 . -109.85(19) no
C8 C8a C9 C9a . -177.7(2) no
C4b C8a C9 C9a . 2.0(2) no
C8 C8a C9 C1' . -48.8(3) no
C4b C8a C9 C1' . 130.9(2) no
C2 C1 C9a C4a . -1.5(4) no
C2 C1 C9a C9 . 177.5(2) no
C4 C4a C9a C1 . 1.3(3) no
C4b C4a C9a C1 . -177.1(2) no
C4 C4a C9a C9 . -177.9(2) no
C4b C4a C9a C9 . 3.7(2) no
O1 C9 C9a C1 . -76.7(3) no
C1' C9 C9a C1 . 52.8(3) no
C8a C9 C9a C1 . 177.4(2) no
O1 C9 C9a C4a . 102.4(2) no
C1' C9 C9a C4a . -128.1(2) no
C8a C9 C9a C4a . -3.5(2) no
